data_7053366
loop_
_publ_author_name
'Adarsh, N. N.'
'Tocher, Derek A.'
'Ribas, Joan'
'Dastidar, Parthasarathi'

_publ_section_title
;
 Metalla-macro-tricyclic cryptands: anion encapsulation and selective
 separation of sulfate via in situ crystallization
;
_journal_issue 11
_journal_name_full 'New Journal of Chemistry'
_journal_page_first 2458
_journal_paper_doi 10.1039/b9nj00556k
_journal_volume 34
_journal_year 2010
_chemical_formula_sum 'C72 H60 Cl4 Cu2 N16 O22'
_chemical_formula_weight 1770.24
_chemical_name_systematic
;
?
;
_space_group_IT_number 87
_symmetry_cell_setting tetragonal
_symmetry_space_group_name_Hall '-I 4'
_symmetry_space_group_name_H-M 'I 4/m'
_atom_sites_solution_hydrogens geom
_atom_sites_solution_primary direct
_atom_sites_solution_secondary difmap
_audit_creation_method SHELXL-97
_cell_angle_alpha 90.00
_cell_angle_beta 90.00
_cell_angle_gamma 90.00
_cell_formula_units_Z 2
_cell_length_a 15.7237(8)
_cell_length_b 15.7237(8)
_cell_length_c 14.9552(16)
_cell_measurement_temperature 150(2)
_cell_volume 3697.4(5)
_computing_cell_refinement 'Bruker SMART APEX'
_computing_data_collection 'Bruker SMART APEX'
_computing_data_reduction 'Bruker SAINT'
_computing_molecular_graphics 'MERCURY 2.3'
_computing_publication_material SHELXL-97
_computing_structure_refinement 'SHELXL-97 (Sheldrick, 1997)'
_computing_structure_solution 'SHELXS-97 (Sheldrick, 1990)'
_diffrn_ambient_temperature 150(2)
_diffrn_measured_fraction_theta_full 0.996
_diffrn_measured_fraction_theta_max 0.989
_diffrn_measurement_device_type 'Bruker SMART APEX CCD diffractomter'
_diffrn_measurement_method '\w rotation with narrow frames'
_diffrn_radiation_monochromator graphite
_diffrn_radiation_source 'fine-focus sealed tube'
_diffrn_radiation_type MoK\a
_diffrn_radiation_wavelength 0.71073
_diffrn_reflns_av_R_equivalents 0.0680
_diffrn_reflns_av_sigmaI/netI 0.0481
_diffrn_reflns_limit_h_max 20
_diffrn_reflns_limit_h_min -20
_diffrn_reflns_limit_k_max 20
_diffrn_reflns_limit_k_min -20
_diffrn_reflns_limit_l_max 19
_diffrn_reflns_limit_l_min -19
_diffrn_reflns_number 16240
_diffrn_reflns_theta_full 26.00
_diffrn_reflns_theta_max 28.26
_diffrn_reflns_theta_min 1.88
_exptl_absorpt_coefficient_mu 0.810
_exptl_absorpt_correction_T_max 0.9234
_exptl_absorpt_correction_T_min 0.9091
_exptl_absorpt_correction_type multi-scan
_exptl_absorpt_process_details SADABS
_exptl_crystal_colour blue
_exptl_crystal_density_diffrn 1.590
_exptl_crystal_density_method 'not measured'
_exptl_crystal_description 'truncated octahedron'
_exptl_crystal_F_000 1812
_exptl_crystal_size_max 0.12
_exptl_crystal_size_mid 0.12
_exptl_crystal_size_min 0.10
_refine_diff_density_max 2.660
_refine_diff_density_min -0.708
_refine_diff_density_rms 0.129
_refine_ls_extinction_method none
_refine_ls_goodness_of_fit_ref 1.053
_refine_ls_hydrogen_treatment mixed
_refine_ls_matrix_type full
_refine_ls_number_parameters 181
_refine_ls_number_reflns 2351
_refine_ls_number_restraints 0
_refine_ls_restrained_S_all 1.053
_refine_ls_R_factor_all 0.0833
_refine_ls_R_factor_gt 0.0658
_refine_ls_shift/su_max 0.000
_refine_ls_shift/su_mean 0.000
_refine_ls_structure_factor_coef Fsqd
_refine_ls_weighting_details 'calc w=1/[\s^2^(Fo^2^)+(0.0848P)^2^+21.6277P] where P=(Fo^2^+2Fc^2^)/3'
_refine_ls_weighting_scheme calc
_refine_ls_wR_factor_gt 0.1639
_refine_ls_wR_factor_ref 0.1743
_reflns_number_gt 1896
_reflns_number_total 2351
_reflns_threshold_expression >2sigma(I)
_cod_data_source_file b9nj00556k.txt
_cod_data_source_block 3
_cod_original_sg_symbol_H-M I4/m
_cod_database_code 7053366

loop_
_symmetry_equiv_pos_as_xyz
'x, y, z'
'-x, -y, z'
'-y, x, z'
'y, -x, z'
'x+1/2, y+1/2, z+1/2'
'-x+1/2, -y+1/2, z+1/2'
'-y+1/2, x+1/2, z+1/2'
'y+1/2, -x+1/2, z+1/2'
'-x, -y, -z'
'x, y, -z'
'y, -x, -z'
'-y, x, -z'
'-x+1/2, -y+1/2, -z+1/2'
'x+1/2, y+1/2, -z+1/2'
'y+1/2, -x+1/2, -z+1/2'
'-y+1/2, x+1/2, -z+1/2'

loop_
_atom_site_label
_atom_site_type_symbol
_atom_site_fract_x
_atom_site_fract_y
_atom_site_fract_z
_atom_site_U_iso_or_equiv
_atom_site_adp_type
_atom_site_occupancy
_atom_site_symmetry_multiplicity
_atom_site_calc_flag
_atom_site_refinement_flags
Cu1 Cu 0.5000 0.5000 0.80731(6) 0.0158(3) Uani 1 4 d S
Cl1 Cl 0.5000 0.5000 1.0000 0.0181(5) Uani 1 8 d S
N1 N 0.42850(18) 0.60714(18) 0.8068(2) 0.0169(6) Uani 1 1 d .
N2 N 0.4043(2) 0.79897(19) 0.6726(2) 0.0186(6) Uani 1 1 d .
O1 O 0.3486(2) 0.91958(17) 0.73366(18) 0.0296(7) Uani 1 1 d .
C1 C 0.4396(2) 0.6684(2) 0.7454(2) 0.0177(7) Uani 1 1 d .
O2 O 0.5000 0.5000 0.6416(4) 0.0332(14) Uani 1 4 d S
C2 C 0.3922(2) 0.7432(2) 0.7444(2) 0.0164(7) Uani 1 1 d .
C3 C 0.3328(2) 0.7564(2) 0.8119(2) 0.0211(7) Uani 1 1 d .
C4 C 0.3218(2) 0.6922(2) 0.8750(2) 0.0224(8) Uani 1 1 d .
C5 C 0.3692(2) 0.6186(2) 0.8705(2) 0.0205(7) Uani 1 1 d .
C6 C 0.3783(2) 0.8825(2) 0.6694(2) 0.0198(7) Uani 1 1 d .
C7 C 0.3874(2) 0.9251(2) 0.5808(2) 0.0186(7) Uani 1 1 d .
C8 C 0.3846(3) 0.8812(3) 0.5000 0.0188(10) Uani 1 2 d S
C9 C 0.3932(3) 1.0135(2) 0.5806(3) 0.0236(8) Uani 1 1 d .
C10 C 0.3967(4) 1.0571(3) 0.5000 0.0270(12) Uani 1 2 d S
Cl2 Cl 0.59401(10) 0.68864(10) 0.5000 0.0194(4) Uani 0.75 2 d SP
O3 O 0.6805(5) 0.7113(7) 0.5000 0.077(3) Uani 0.75 2 d SP
O4 O 0.5869(7) 0.6008(6) 0.5000 0.124(5) Uani 0.75 2 d SP
O5 O 0.5584(5) 0.7276(5) 0.5769(5) 0.093(3) Uani 0.75 1 d P
H1 H 0.479(2) 0.657(2) 0.702(3) 0.009(9) Uiso 1 1 d .
H2 H 0.300(3) 0.806(3) 0.815(3) 0.014(10) Uiso 1 1 d .
H3 H 0.280(3) 0.699(3) 0.919(3) 0.023(11) Uiso 1 1 d .
H9 H 0.397(3) 1.042(3) 0.638(3) 0.033(12) Uiso 1 1 d .
H4 H 0.363(3) 0.576(3) 0.903(3) 0.021(11) Uiso 1 1 d .
H8 H 0.372(5) 0.819(5) 0.5000 0.04(2) Uiso 1 2 d S
H10 H 0.407(4) 1.114(5) 0.5000 0.036(19) Uiso 1 2 d S
H1N H 0.431(3) 0.786(3) 0.632(4) 0.025(12) Uiso 1 1 d .
H2O H 0.525(10) 0.533(8) 0.601(6) 0.04(3) Uiso 0.50 1 d P

loop_
_atom_site_aniso_label
_atom_site_aniso_U_11
_atom_site_aniso_U_22
_atom_site_aniso_U_33
_atom_site_aniso_U_23
_atom_site_aniso_U_13
_atom_site_aniso_U_12
Cu1 0.0143(3) 0.0143(3) 0.0188(4) 0.000 0.000 0.000
Cl1 0.0192(7) 0.0192(7) 0.0158(11) 0.000 0.000 0.000
N1 0.0160(13) 0.0185(14) 0.0162(14) 0.0012(11) -0.0011(11) -0.0009(11)
N2 0.0218(15) 0.0201(15) 0.0139(14) 0.0001(11) 0.0039(12) 0.0054(12)
O1 0.0495(18) 0.0212(13) 0.0182(14) -0.0038(11) 0.0016(13) 0.0079(13)
C1 0.0189(17) 0.0174(16) 0.0167(16) -0.0013(13) 0.0019(13) 0.0015(13)
O2 0.039(2) 0.039(2) 0.021(3) 0.000 0.000 0.000
C2 0.0178(16) 0.0162(16) 0.0152(16) -0.0009(13) -0.0021(13) -0.0009(13)
C3 0.0212(17) 0.0231(17) 0.0189(17) -0.0001(14) 0.0006(14) 0.0073(14)
C4 0.0217(17) 0.0304(19) 0.0151(17) 0.0007(15) 0.0022(14) 0.0055(15)
C5 0.0234(18) 0.0232(18) 0.0148(16) 0.0043(14) 0.0005(14) 0.0000(14)
C6 0.0241(18) 0.0187(16) 0.0166(16) -0.0018(13) -0.0038(14) 0.0014(14)
C7 0.0187(16) 0.0171(16) 0.0200(18) 0.0006(13) -0.0002(13) 0.0021(13)
C8 0.023(2) 0.015(2) 0.019(2) 0.000 0.000 0.0001(19)
C9 0.029(2) 0.0172(17) 0.0242(19) -0.0039(14) -0.0031(15) 0.0020(14)
C10 0.041(3) 0.014(2) 0.026(3) 0.000 0.000 0.004(2)
Cl2 0.0184(7) 0.0141(7) 0.0257(8) 0.000 0.000 -0.0023(6)
O3 0.045(4) 0.102(7) 0.085(7) 0.000 0.000 -0.029(5)
O4 0.092(8) 0.036(5) 0.243(17) 0.000 0.000 -0.002(5)
O5 0.120(6) 0.078(4) 0.081(5) 0.006(4) 0.060(4) 0.018(4)

loop_
_atom_type_symbol
_atom_type_description
_atom_type_scat_dispersion_real
_atom_type_scat_dispersion_imag
_atom_type_scat_source
C C 0.0033 0.0016 'International Tables Vol C Tables 4.2.6.8 and 6.1.1.4'
H H 0.0000 0.0000 'International Tables Vol C Tables 4.2.6.8 and 6.1.1.4'
N N 0.0061 0.0033 'International Tables Vol C Tables 4.2.6.8 and 6.1.1.4'
O O 0.0106 0.0060 'International Tables Vol C Tables 4.2.6.8 and 6.1.1.4'
Cl Cl 0.1484 0.1585 'International Tables Vol C Tables 4.2.6.8 and 6.1.1.4'
Cu Cu 0.3201 1.2651 'International Tables Vol C Tables 4.2.6.8 and 6.1.1.4'

loop_
_geom_angle_atom_site_label_1
_geom_angle_atom_site_label_2
_geom_angle_atom_site_label_3
_geom_angle
_geom_angle_site_symmetry_1
_geom_angle_site_symmetry_3
N1 Cu1 N1 90.001(1) 4_565 2_665
N1 Cu1 N1 89.998(2) 4_565 .
N1 Cu1 N1 179.60(17) 2_665 .
N1 Cu1 N1 179.60(17) 4_565 3_655
N1 Cu1 N1 89.999(1) 2_665 3_655
N1 Cu1 N1 90.000(2) . 3_655
C1 N1 C5 118.6(3) . .
C1 N1 Cu1 121.8(2) . .
C5 N1 Cu1 119.6(2) . .
C6 N2 C2 125.7(3) . .
C6 N2 H1N 113(4) . .
C2 N2 H1N 121(4) . .
N1 C1 C2 122.9(3) . .
N1 C1 H1 116(2) . .
C2 C1 H1 121(2) . .
C3 C2 C1 118.5(3) . .
C3 C2 N2 123.6(3) . .
C1 C2 N2 117.7(3) . .
C2 C3 C4 117.8(3) . .
C2 C3 H2 122(2) . .
C4 C3 H2 120(2) . .
C5 C4 C3 120.5(3) . .
C5 C4 H3 121(3) . .
C3 C4 H3 118(3) . .
N1 C5 C4 121.5(3) . .
N1 C5 H4 113(3) . .
C4 C5 H4 125(3) . .
O1 C6 N2 123.0(3) . .
O1 C6 C7 121.5(3) . .
N2 C6 C7 115.5(3) . .
C8 C7 C9 119.7(4) . .
C8 C7 C6 123.0(3) . .
C9 C7 C6 117.1(3) . .
C7 C8 C7 120.4(5) 10_556 .
C7 C8 H8 119.5(4) 10_556 .
C7 C8 H8 119.5(4) . .
C10 C9 C7 119.8(4) . .
C10 C9 H9 122(3) . .
C7 C9 H9 118(3) . .
C9 C10 C9 120.6(5) 10_556 .
C9 C10 H10 119.6(4) 10_556 .
C9 C10 H10 119.6(4) . .
O4 Cl2 O4 0.0(10) 1 .
O4 Cl2 O3 109.3(7) 1 .
O4 Cl2 O3 109.3(7) . .
O4 Cl2 O5 113.5(4) 1 .
O4 Cl2 O5 113.5(4) . .
O3 Cl2 O5 105.8(4) . .
O4 Cl2 O5 113.5(4) 1 1
O4 Cl2 O5 113.5(4) . 1
O3 Cl2 O5 105.8(4) . 1
O5 Cl2 O5 0.0(6) . 1
O4 Cl2 O5 113.5(4) 1 10_556
O4 Cl2 O5 113.5(4) . 10_556
O3 Cl2 O5 105.8(4) . 10_556
O5 Cl2 O5 108.4(7) . 10_556
O5 Cl2 O5 108.4(7) 1 10_556
O4 O4 Cl2 0(10) 1 .
O5 O5 Cl2 0(10) 1 .

loop_
_geom_bond_atom_site_label_1
_geom_bond_atom_site_label_2
_geom_bond_distance
_geom_bond_site_symmetry_2
Cu1 N1 2.025(3) 4_565
Cu1 N1 2.025(3) 2_665
Cu1 N1 2.025(3) .
Cu1 N1 2.025(3) 3_655
N1 C1 1.342(4) .
N1 C5 1.345(5) .
N2 C6 1.377(5) .
N2 C2 1.400(5) .
N2 H1N 0.76(5) .
O1 C6 1.217(5) .
C1 C2 1.392(5) .
C1 H1 0.91(4) .
O2 H2O 0.88(8) .
C2 C3 1.392(5) .
C3 C4 1.393(5) .
C3 H2 0.93(4) .
C4 C5 1.377(5) .
C4 H3 0.93(4) .
C5 H4 0.83(5) .
C6 C7 1.493(5) .
C7 C8 1.392(4) .
C7 C9 1.393(5) .
C8 C7 1.392(4) 10_556
C8 H8 0.99(8) .
C9 C10 1.387(5) .
C9 H9 0.97(5) .
C10 C9 1.387(5) 10_556
C10 H10 0.90(7) .
Cl2 O4 1.385(9) 1
Cl2 O4 1.385(9) .
Cl2 O3 1.406(8) .
Cl2 O5 1.418(6) .
Cl2 O5 1.418(6) 1
Cl2 O5 1.418(6) 10_556
O4 O4 0.00(2) 1
O5 O5 0.000(15) 1

loop_
_geom_hbond_atom_site_label_D
_geom_hbond_atom_site_label_H
_geom_hbond_atom_site_label_A
_geom_hbond_distance_DH
_geom_hbond_distance_HA
_geom_hbond_distance_DA
_geom_hbond_angle_DHA
_geom_hbond_site_symmetry_A
N2 H1N O5 0.76(5) 2.36(5) 3.030(7) 148(5) 1
O2 H2O O4 0.88(8) 2.10(9) 2.978(8) 175(15) 1

loop_
_geom_torsion_atom_site_label_1
_geom_torsion_atom_site_label_2
_geom_torsion_atom_site_label_3
_geom_torsion_atom_site_label_4
_geom_torsion
_geom_torsion_site_symmetry_1
_geom_torsion_site_symmetry_4
N1 Cu1 N1 C1 53.2(3) 4_565 .
N1 Cu1 N1 C1 -36.5(4) 2_665 .
N1 Cu1 N1 C1 -126.4(2) 3_655 .
N1 Cu1 N1 C5 -125.5(2) 4_565 .
N1 Cu1 N1 C5 144.7(3) 2_665 .
N1 Cu1 N1 C5 54.9(3) 3_655 .
C5 N1 C1 C2 -0.3(5) . .
Cu1 N1 C1 C2 -179.0(3) . .
N1 C1 C2 C3 2.4(5) . .
N1 C1 C2 N2 -174.5(3) . .
C6 N2 C2 C3 18.4(6) . .
C6 N2 C2 C1 -164.9(3) . .
C1 C2 C3 C4 -2.5(5) . .
N2 C2 C3 C4 174.2(3) . .
C2 C3 C4 C5 0.7(6) . .
C1 N1 C5 C4 -1.7(5) . .
Cu1 N1 C5 C4 177.1(3) . .
C3 C4 C5 N1 1.5(6) . .
C2 N2 C6 O1 7.3(6) . .
C2 N2 C6 C7 -171.5(3) . .
O1 C6 C7 C8 -151.0(4) . .
N2 C6 C7 C8 27.8(5) . .
O1 C6 C7 C9 24.6(5) . .
N2 C6 C7 C9 -156.5(3) . .
C9 C7 C8 C7 -0.1(7) . 10_556
C6 C7 C8 C7 175.4(3) . 10_556
C8 C7 C9 C10 -0.5(6) . .
C6 C7 C9 C10 -176.3(4) . .
C7 C9 C10 C9 1.0(9) . 10_556
O3 Cl2 O4 O4 0.0 . 1
O5 Cl2 O4 O4 0.00(19) . 1
O5 Cl2 O4 O4 0.00(19) 1 1
O5 Cl2 O4 O4 0.00(19) 10_556 1
O4 Cl2 O5 O5 0.0(10) 1 1
O4 Cl2 O5 O5 0.0(10) . 1
O3 Cl2 O5 O5 0.0(12) . 1
O5 Cl2 O5 O5 0.0(12) 10_556 1
